data_7160508
loop_
_publ_author_name
'Kuyama, Kazusa'
'Takeda, Fumi'
'Ikeda, Ayano'
'Tanaka, Kimiko'
'Katagiri, Kosuke'
'Kawahata, Masatoshi'
'Okada, Yusuke'
'Kobayashi, Nagao'
'Kagechika, Hiroyuki'
'Tanatani, Aya'

_publ_section_title
;
 An aromatic layered foldamer based on a (<i>cis</i>,
 <i>cis</i>)-squaramide: chiral induction and absolute structure.
;
_journal_issue 20
_journal_name_full 'Organic &amp; biomolecular chemistry'
_journal_page_first 4927
_journal_page_last 4933
_journal_paper_doi 10.1039/d5ob00324e
_journal_volume 23
_journal_year 2025
_chemical_absolute_configuration syn
_chemical_formula_sum 'C44 H54 N4 O10'
_chemical_formula_weight 798.91
_space_group_crystal_system monoclinic
_space_group_IT_number 4
_space_group_name_Hall 'P 2yb'
_space_group_name_H-M_alt 'P 1 21 1'
_atom_sites_solution_hydrogens geom
_audit_creation_method SHELXL-2019/3
_audit_update_record
;
2025-02-13 deposited with the CCDC.	2025-04-16 downloaded from the CCDC.
;
_cell_angle_alpha 90
_cell_angle_beta 116.59(3)
_cell_angle_gamma 90
_cell_formula_units_Z 2
_cell_length_a 16.050(3)
_cell_length_b 8.8300(18)
_cell_length_c 16.355(3)
_cell_measurement_reflns_used 29068
_cell_measurement_temperature 100(2)
_cell_measurement_theta_max 31.538
_cell_measurement_theta_min 1.567
_cell_volume 2072.7(9)
_computing_cell_refinement 'XDS (Kabsch, 2010)'
_computing_data_collection BSS
_computing_data_reduction 'XDS (Kabsch, 2010)'
_computing_molecular_graphics 'ORTEP-3 for Windows (Farrugia, 1997)'
_computing_publication_material 'SHELXLE (H\"ubschle et al., 2011)'
_computing_structure_refinement 'SHELXL-2019/2 (Sheldrick, 2019)'
_computing_structure_solution 'SHELXT 2018/2 (Sheldrick, 2018)'
_diffrn_ambient_temperature 100(2)
_diffrn_measured_fraction_theta_full 0.993
_diffrn_measured_fraction_theta_max 0.942
_diffrn_measurement_device_type 'PAD EIGER X 4M (Dectris)'
_diffrn_measurement_method phi-scan
_diffrn_radiation_type synchrotron
_diffrn_radiation_wavelength 0.800
_diffrn_reflns_av_R_equivalents 0.0722
_diffrn_reflns_av_unetI/netI 0.0719
_diffrn_reflns_Laue_measured_fraction_full 0.993
_diffrn_reflns_Laue_measured_fraction_max 0.942
_diffrn_reflns_limit_h_max 20
_diffrn_reflns_limit_h_min -20
_diffrn_reflns_limit_k_max 11
_diffrn_reflns_limit_k_min -11
_diffrn_reflns_limit_l_max 21
_diffrn_reflns_limit_l_min -21
_diffrn_reflns_number 29068
_diffrn_reflns_point_group_measured_fraction_full 0.993
_diffrn_reflns_point_group_measured_fraction_max 0.930
_diffrn_reflns_theta_full 28.685
_diffrn_reflns_theta_max 31.538
_diffrn_reflns_theta_min 1.567
_diffrn_source 'SPring-8 BL26B1'
_exptl_absorpt_coefficient_mu 0.118
_exptl_absorpt_correction_T_max 1
_exptl_absorpt_correction_T_min 0.4169
_exptl_absorpt_correction_type multi-scan
_exptl_absorpt_process_details 'XDS (Kabsch, 2010)'
_exptl_crystal_colour colourless
_exptl_crystal_density_diffrn 1.280
_exptl_crystal_description block
_exptl_crystal_F_000 852
_exptl_crystal_size_max 0.030
_exptl_crystal_size_mid 0.020
_exptl_crystal_size_min 0.020
_refine_diff_density_max 0.283
_refine_diff_density_min -0.283
_refine_diff_density_rms 0.064
_refine_ls_abs_structure_details
;
 Flack x determined using 1995 quotients [(I+)-(I-)]/[(I+)+(I-)]
 (Parsons, Flack and Wagner, Acta Cryst. B69 (2013) 249-259).
;
_refine_ls_abs_structure_Flack -0.3(6)
_refine_ls_extinction_coef 0.039(4)
_refine_ls_extinction_expression Fc^*^=kFc[1+0.001xFc^2^\l^3^/sin(2\q)]^-1/4^
_refine_ls_extinction_method 'SHELXL-2019/2 (Sheldrick 2019)'
_refine_ls_goodness_of_fit_ref 1.015
_refine_ls_hydrogen_treatment constr
_refine_ls_matrix_type full
_refine_ls_number_parameters 530
_refine_ls_number_reflns 9018
_refine_ls_number_restraints 1
_refine_ls_restrained_S_all 1.015
_refine_ls_R_factor_all 0.1132
_refine_ls_R_factor_gt 0.0585
_refine_ls_shift/su_max 0.000
_refine_ls_shift/su_mean 0.000
_refine_ls_structure_factor_coef Fsqd
_refine_ls_weighting_details 'w=1/[\s^2^(Fo^2^)+(0.0984P)^2^+0.1724P] where P=(Fo^2^+2Fc^2^)/3'
_refine_ls_weighting_scheme calc
_refine_ls_wR_factor_gt 0.1409
_refine_ls_wR_factor_ref 0.1811
_reflns_Friedel_coverage 0.855
_reflns_Friedel_fraction_full 0.992
_reflns_Friedel_fraction_max 0.917
_reflns_number_gt 5547
_reflns_number_total 9018
_reflns_threshold_expression 'I > 2\s(I)'
_cod_data_source_file d5ob00324e2.cif
_cod_data_source_block 9
_cod_depositor_comments 'Adding full bibliography for 7160508.cif.'
_cod_original_sg_symbol_H-M 'P 21'
_cod_database_code 7160508
_shelx_shelxl_version_number 2019/3
_shelx_space_group_comment
;
The symmetry employed for this shelxl refinement is uniquely defined
by the following loop, which should always be used as a source of
symmetry information in preference to the above space-group names.
They are only intended as comments.
;
_shelx_estimated_absorpt_t_min 0.996
_shelx_estimated_absorpt_t_max 0.998

loop_
_space_group_symop_operation_xyz
'x, y, z'
'-x, y+1/2, -z'

loop_
_atom_site_label
_atom_site_type_symbol
_atom_site_fract_x
_atom_site_fract_y
_atom_site_fract_z
_atom_site_U_iso_or_equiv
_atom_site_adp_type
_atom_site_occupancy
_atom_site_site_symmetry_order
_atom_site_calc_flag
_atom_site_refinement_flags_posn
_atom_site_refinement_flags_adp
_atom_site_refinement_flags_occupancy
_atom_site_disorder_assembly
_atom_site_disorder_group
C1 C 0.5780(4) 0.4490(6) 0.9017(4) 0.0485(13) Uani 1 1 d . . . . .
H1A H 0.557064 0.527068 0.931908 0.058 Uiso 1 1 calc R U . . .
H1B H 0.646858 0.452882 0.929579 0.058 Uiso 1 1 calc R U . . .
C2 C 0.5488(4) 0.2965(6) 0.9196(4) 0.0494(13) Uani 1 1 d . . . . .
H2 H 0.556381 0.220314 0.878183 0.059 Uiso 1 1 calc R U . . .
C3 C 0.6067(4) 0.2489(7) 1.0176(4) 0.0581(15) Uani 1 1 d . . . . .
H3A H 0.582090 0.154032 1.029173 0.087 Uiso 1 1 calc R U . . .
H3B H 0.604274 0.327889 1.058540 0.087 Uiso 1 1 calc R U . . .
H3C H 0.671444 0.233740 1.028748 0.087 Uiso 1 1 calc R U . . .
C4 C 0.4029(4) 0.1681(6) 0.8759(4) 0.0534(14) Uani 1 1 d . . . . .
H4A H 0.436422 0.093058 0.924560 0.064 Uiso 1 1 calc R U . . .
H4B H 0.399446 0.128687 0.817778 0.064 Uiso 1 1 calc R U . . .
C5 C 0.3066(4) 0.1911(7) 0.8665(4) 0.0521(14) Uani 1 1 d . . . . .
H5A H 0.280741 0.285397 0.831544 0.063 Uiso 1 1 calc R U . . .
H5B H 0.266811 0.106139 0.830412 0.063 Uiso 1 1 calc R U . . .
C6 C 0.3400(4) 0.3332(6) 1.0034(4) 0.0535(14) Uani 1 1 d . . . . .
H6A H 0.329236 0.420798 0.962063 0.064 Uiso 1 1 calc R U . . .
H6B H 0.408094 0.320313 1.040187 0.064 Uiso 1 1 calc R U . . .
C7 C 0.2958(4) 0.3616(7) 1.0648(4) 0.0543(14) Uani 1 1 d . . . . .
H7A H 0.293525 0.266516 1.095825 0.065 Uiso 1 1 calc R U . . .
H7B H 0.332686 0.436825 1.112092 0.065 Uiso 1 1 calc R U . . .
C8 C 0.1545(5) 0.4397(8) 1.0645(5) 0.0647(16) Uani 1 1 d . . . . .
H8A H 0.093604 0.484669 1.025648 0.097 Uiso 1 1 calc R U . . .
H8B H 0.189919 0.507983 1.115629 0.097 Uiso 1 1 calc R U . . .
H8C H 0.145682 0.342275 1.088222 0.097 Uiso 1 1 calc R U . . .
C9 C 0.4819(4) 0.6149(6) 0.7656(3) 0.0421(12) Uani 1 1 d . . . . .
C10 C 0.5078(4) 0.7238(6) 0.7206(4) 0.0477(13) Uani 1 1 d . . . . .
H10 H 0.563647 0.712346 0.714442 0.057 Uiso 1 1 calc R U . . .
C11 C 0.4516(4) 0.8499(6) 0.6844(4) 0.0500(13) Uani 1 1 d . . . . .
H11 H 0.469312 0.924320 0.653230 0.060 Uiso 1 1 calc R U . . .
C12 C 0.3708(4) 0.8692(6) 0.6928(4) 0.0494(13) Uani 1 1 d . . . . .
H12 H 0.332970 0.956092 0.667750 0.059 Uiso 1 1 calc R U . . .
C13 C 0.3452(4) 0.7589(6) 0.7388(4) 0.0480(13) Uani 1 1 d . . . . .
H13 H 0.289455 0.770668 0.744847 0.058 Uiso 1 1 calc R U . . .
C14 C 0.4007(4) 0.6332(6) 0.7753(4) 0.0472(13) Uani 1 1 d . . . . .
H14 H 0.383403 0.559221 0.807020 0.057 Uiso 1 1 calc R U . . .
C15 C 0.5761(4) 0.4102(6) 0.7553(4) 0.0440(12) Uani 1 1 d . . . . .
C16 C 0.6589(4) 0.3133(6) 0.7818(4) 0.0499(13) Uani 1 1 d . . . . .
C17 C 0.6336(4) 0.3004(7) 0.6815(4) 0.0517(14) Uani 1 1 d . . . . .
C18 C 0.5504(4) 0.3893(6) 0.6622(4) 0.0435(12) Uani 1 1 d . . . . .
C19 C 0.4834(4) 0.4434(7) 0.5004(4) 0.0535(14) Uani 1 1 d . . . . .
H19A H 0.430425 0.394491 0.450105 0.080 Uiso 1 1 calc R U . . .
H19B H 0.541476 0.395688 0.507678 0.080 Uiso 1 1 calc R U . . .
H19C H 0.484447 0.551250 0.486656 0.080 Uiso 1 1 calc R U . . .
C20 C 0.3850(3) 0.4265(6) 0.5824(3) 0.0409(11) Uani 1 1 d . . . . .
C21 C 0.3152(4) 0.5209(6) 0.5228(4) 0.0434(12) Uani 1 1 d . . . . .
H21 H 0.327091 0.589139 0.484292 0.052 Uiso 1 1 calc R U . . .
C22 C 0.2275(3) 0.5141(5) 0.5202(3) 0.0405(11) Uani 1 1 d . . . . .
C23 C 0.2098(4) 0.4157(6) 0.5767(3) 0.0427(12) Uani 1 1 d . . . . .
H23 H 0.150012 0.413463 0.575336 0.051 Uiso 1 1 calc R U . . .
C24 C 0.2793(3) 0.3212(6) 0.6345(4) 0.0445(12) Uani 1 1 d . . . . .
H24 H 0.266994 0.253210 0.672820 0.053 Uiso 1 1 calc R U . . .
C25 C 0.3669(4) 0.3237(6) 0.6379(4) 0.0442(12) Uani 1 1 d . . . . .
H25 H 0.414229 0.256673 0.677172 0.053 Uiso 1 1 calc R U . . .
C26 C 0.1785(4) 0.7680(6) 0.4496(4) 0.0533(14) Uani 1 1 d . . . . .
H26A H 0.215154 0.770451 0.415188 0.080 Uiso 1 1 calc R U . . .
H26B H 0.214868 0.812607 0.510228 0.080 Uiso 1 1 calc R U . . .
H26C H 0.120984 0.826206 0.416708 0.080 Uiso 1 1 calc R U . . .
C27 C 0.0645(4) 0.5716(5) 0.4239(4) 0.0421(12) Uani 1 1 d . . . . .
C28 C -0.0183(4) 0.6621(6) 0.4018(4) 0.0485(13) Uani 1 1 d . . . . .
C29 C -0.0746(4) 0.5181(6) 0.3760(4) 0.0478(13) Uani 1 1 d . . . . .
C30 C 0.0125(3) 0.4370(6) 0.3943(3) 0.0422(11) Uani 1 1 d . . . . .
C31 C 0.1174(3) 0.2589(5) 0.3788(3) 0.0408(11) Uani 1 1 d . . . . .
C32 C 0.1753(4) 0.1446(6) 0.4327(4) 0.0445(12) Uani 1 1 d . . . . .
H32 H 0.158995 0.089339 0.473277 0.053 Uiso 1 1 calc R U . . .
C33 C 0.2565(4) 0.1116(6) 0.4271(4) 0.0488(13) Uani 1 1 d . . . . .
H33 H 0.296922 0.034333 0.464256 0.059 Uiso 1 1 calc R U . . .
C34 C 0.2790(4) 0.1927(6) 0.3664(4) 0.0527(14) Uani 1 1 d . . . . .
H34 H 0.334528 0.169546 0.361798 0.063 Uiso 1 1 calc R U . . .
C35 C 0.2214(4) 0.3057(6) 0.3132(4) 0.0496(13) Uani 1 1 d . . . . .
H35 H 0.237897 0.361250 0.272874 0.059 Uiso 1 1 calc R U . . .
C36 C 0.1393(4) 0.3391(6) 0.3179(4) 0.0464(13) Uani 1 1 d . . . . .
H36 H 0.098660 0.415617 0.280177 0.056 Uiso 1 1 calc R U . . .
C37 C -0.0424(4) 0.1797(6) 0.3519(4) 0.0447(12) Uani 1 1 d . . . . .
H37A H -0.096677 0.220125 0.358260 0.054 Uiso 1 1 calc R U . . .
H37B H -0.020928 0.087133 0.389833 0.054 Uiso 1 1 calc R U . . .
C38 C -0.0720(4) 0.1388(6) 0.2533(4) 0.0473(13) Uani 1 1 d . . . . .
H38 H -0.017178 0.096108 0.247520 0.057 Uiso 1 1 calc R U . . .
C39 C -0.1492(4) 0.0228(7) 0.2194(4) 0.0577(15) Uani 1 1 d . . . . .
H39A H -0.204069 0.064876 0.222794 0.087 Uiso 1 1 calc R U . . .
H39B H -0.128381 -0.068183 0.257591 0.087 Uiso 1 1 calc R U . . .
H39C H -0.165208 -0.003508 0.155910 0.087 Uiso 1 1 calc R U . . .
C40 C -0.0980(4) 0.2696(7) 0.1160(4) 0.0539(14) Uani 1 1 d . . . . .
H40A H -0.148698 0.202937 0.074023 0.065 Uiso 1 1 calc R U . . .
H40B H -0.037879 0.227373 0.123341 0.065 Uiso 1 1 calc R U . . .
C41 C -0.1106(4) 0.4239(7) 0.0777(4) 0.0577(15) Uani 1 1 d . . . . .
H41A H -0.119159 0.419433 0.013954 0.069 Uiso 1 1 calc R U . . .
H41B H -0.166955 0.470411 0.077241 0.069 Uiso 1 1 calc R U . . .
C42 C -0.0351(5) 0.6613(7) 0.0989(5) 0.0669(18) Uani 1 1 d . . . . .
H42A H -0.094317 0.709968 0.089569 0.080 Uiso 1 1 calc R U . . .
H42B H -0.032603 0.659166 0.039537 0.080 Uiso 1 1 calc R U . . .
C43 C 0.0450(5) 0.7484(7) 0.1668(4) 0.0660(17) Uani 1 1 d . . . . .
H43A H 0.040082 0.757363 0.224819 0.079 Uiso 1 1 calc R U . . .
H43B H 0.104153 0.696004 0.179563 0.079 Uiso 1 1 calc R U . . .
C44 C 0.1214(5) 0.9815(8) 0.1851(5) 0.0701(18) Uani 1 1 d . . . . .
H44A H 0.178655 0.928718 0.194179 0.105 Uiso 1 1 calc R U . . .
H44B H 0.122026 0.999204 0.244515 0.105 Uiso 1 1 calc R U . . .
H44C H 0.117802 1.078775 0.154822 0.105 Uiso 1 1 calc R U . . .
N1 N 0.5402(3) 0.4857(4) 0.8036(3) 0.0419(10) Uani 1 1 d . . . . .
N2 N 0.4744(3) 0.4269(5) 0.5846(3) 0.0449(10) Uani 1 1 d . . . . .
N3 N 0.1553(3) 0.6114(4) 0.4596(3) 0.0434(10) Uani 1 1 d . . . . .
N4 N 0.0330(3) 0.2930(4) 0.3858(3) 0.0413(10) Uani 1 1 d . . . . .
O1 O 0.4517(2) 0.3083(4) 0.8980(3) 0.0503(9) Uani 1 1 d . . . . .
O2 O 0.3012(3) 0.2005(4) 0.9511(3) 0.0546(10) Uani 1 1 d . . . . .
O3 O 0.2047(3) 0.4167(5) 1.0117(3) 0.0576(10) Uani 1 1 d . . . . .
O4 O 0.7174(3) 0.2605(5) 0.8537(3) 0.0629(11) Uani 1 1 d . . . . .
O5 O 0.6679(3) 0.2411(5) 0.6359(3) 0.0633(11) Uani 1 1 d . . . . .
O6 O -0.0350(3) 0.7977(4) 0.4015(3) 0.0575(10) Uani 1 1 d . . . . .
O7 O -0.1556(3) 0.4823(4) 0.3555(3) 0.0566(10) Uani 1 1 d . . . . .
O8 O -0.0992(3) 0.2763(4) 0.2029(2) 0.0502(9) Uani 1 1 d . . . . .
O9 O -0.0309(3) 0.5134(4) 0.1318(3) 0.0588(11) Uani 1 1 d . . . . .
O10 O 0.0437(3) 0.8922(5) 0.1302(3) 0.0759(14) Uani 1 1 d . . . . .

loop_
_atom_site_aniso_label
_atom_site_aniso_U_11
_atom_site_aniso_U_22
_atom_site_aniso_U_33
_atom_site_aniso_U_23
_atom_site_aniso_U_13
_atom_site_aniso_U_12
C1 0.053(3) 0.045(3) 0.038(3) -0.001(2) 0.013(2) -0.001(3)
C2 0.048(3) 0.045(3) 0.050(3) 0.001(2) 0.016(3) 0.004(2)
C3 0.058(4) 0.055(3) 0.051(3) 0.008(3) 0.015(3) 0.010(3)
C4 0.062(4) 0.039(3) 0.053(3) 0.001(2) 0.020(3) -0.001(3)
C5 0.058(4) 0.046(3) 0.046(3) -0.001(2) 0.017(3) -0.002(3)
C6 0.052(3) 0.044(3) 0.057(3) -0.003(3) 0.017(3) -0.004(3)
C7 0.050(3) 0.058(3) 0.048(3) 0.000(3) 0.016(3) 0.004(3)
C8 0.072(4) 0.061(4) 0.066(4) -0.002(3) 0.035(3) 0.000(3)
C9 0.040(3) 0.038(3) 0.041(3) -0.003(2) 0.012(2) 0.002(2)
C10 0.053(3) 0.041(3) 0.049(3) 0.001(2) 0.022(3) -0.002(2)
C11 0.057(3) 0.042(3) 0.047(3) -0.001(2) 0.020(3) -0.001(2)
C12 0.055(3) 0.036(3) 0.048(3) -0.003(2) 0.014(3) 0.001(2)
C13 0.050(3) 0.039(3) 0.049(3) -0.004(2) 0.017(3) 0.000(2)
C14 0.050(3) 0.042(3) 0.044(3) -0.004(2) 0.016(3) -0.005(2)
C15 0.040(3) 0.043(3) 0.042(3) -0.005(2) 0.012(2) -0.001(2)
C16 0.045(3) 0.047(3) 0.050(3) 0.000(3) 0.014(3) 0.004(3)
C17 0.051(3) 0.052(3) 0.053(3) -0.006(3) 0.024(3) 0.001(3)
C18 0.038(3) 0.043(3) 0.044(3) -0.003(2) 0.014(2) -0.001(2)
C19 0.052(3) 0.067(4) 0.042(3) -0.003(3) 0.021(3) -0.006(3)
C20 0.042(3) 0.036(2) 0.043(3) -0.001(2) 0.017(2) -0.005(2)
C21 0.043(3) 0.037(2) 0.046(3) 0.001(2) 0.016(2) -0.002(2)
C22 0.043(3) 0.033(2) 0.040(3) -0.004(2) 0.014(2) -0.003(2)
C23 0.042(3) 0.039(3) 0.042(3) -0.001(2) 0.014(2) -0.006(2)
C24 0.044(3) 0.040(3) 0.046(3) -0.002(2) 0.016(2) -0.006(2)
C25 0.045(3) 0.040(3) 0.043(3) 0.002(2) 0.015(2) 0.000(2)
C26 0.053(3) 0.035(3) 0.064(4) 0.004(3) 0.020(3) -0.003(2)
C27 0.043(3) 0.035(2) 0.045(3) 0.000(2) 0.017(2) -0.002(2)
C28 0.049(3) 0.039(3) 0.054(3) 0.002(2) 0.021(3) 0.005(2)
C29 0.045(3) 0.043(3) 0.051(3) 0.001(2) 0.017(3) 0.001(2)
C30 0.039(3) 0.039(3) 0.042(3) 0.002(2) 0.012(2) 0.002(2)
C31 0.039(3) 0.034(2) 0.044(3) -0.004(2) 0.014(2) -0.001(2)
C32 0.049(3) 0.033(2) 0.048(3) -0.003(2) 0.018(3) -0.005(2)
C33 0.046(3) 0.037(3) 0.055(3) -0.002(2) 0.015(3) 0.000(2)
C34 0.052(3) 0.048(3) 0.058(3) -0.006(3) 0.024(3) -0.001(3)
C35 0.055(3) 0.043(3) 0.052(3) -0.002(2) 0.025(3) -0.005(3)
C36 0.053(3) 0.037(3) 0.043(3) -0.002(2) 0.016(3) -0.005(2)
C37 0.044(3) 0.039(3) 0.048(3) -0.004(2) 0.018(2) -0.006(2)
C38 0.052(3) 0.037(3) 0.045(3) -0.001(2) 0.014(3) 0.000(2)
C39 0.056(3) 0.050(3) 0.056(3) -0.012(3) 0.015(3) -0.012(3)
C40 0.064(4) 0.050(3) 0.044(3) -0.001(2) 0.020(3) 0.000(3)
C41 0.060(4) 0.053(3) 0.049(3) -0.002(3) 0.015(3) -0.003(3)
C42 0.075(4) 0.048(3) 0.063(4) 0.008(3) 0.017(3) 0.004(3)
C43 0.069(4) 0.050(3) 0.059(4) -0.002(3) 0.011(3) -0.003(3)
C44 0.064(4) 0.058(4) 0.076(4) -0.012(3) 0.020(4) -0.002(3)
N1 0.045(2) 0.038(2) 0.039(2) -0.0015(18) 0.015(2) 0.0035(18)
N2 0.041(2) 0.050(2) 0.041(2) 0.000(2) 0.016(2) -0.003(2)
N3 0.044(3) 0.032(2) 0.046(2) 0.0013(18) 0.012(2) -0.0011(18)
N4 0.040(2) 0.030(2) 0.047(2) -0.0017(18) 0.013(2) -0.0016(17)
O1 0.051(2) 0.0391(19) 0.057(2) 0.0025(17) 0.0210(19) 0.0002(17)
O2 0.066(3) 0.041(2) 0.057(2) 0.0001(17) 0.028(2) -0.0016(18)
O3 0.057(2) 0.060(2) 0.055(2) 0.0015(19) 0.024(2) 0.005(2)
O4 0.053(2) 0.065(3) 0.061(3) 0.009(2) 0.017(2) 0.017(2)
O5 0.059(2) 0.069(3) 0.064(3) -0.011(2) 0.029(2) 0.007(2)
O6 0.062(2) 0.037(2) 0.077(3) 0.0037(19) 0.035(2) 0.0099(18)
O7 0.045(2) 0.048(2) 0.074(3) -0.0004(19) 0.024(2) 0.0011(17)
O8 0.055(2) 0.042(2) 0.045(2) 0.0006(16) 0.0153(17) 0.0020(17)
O9 0.058(2) 0.046(2) 0.056(2) 0.0018(18) 0.012(2) -0.0050(19)
O10 0.080(3) 0.051(3) 0.069(3) -0.002(2) 0.010(2) -0.002(2)

loop_
_atom_type_symbol
_atom_type_description
_atom_type_scat_dispersion_real
_atom_type_scat_dispersion_imag
_atom_type_scat_source
C C 0.0047 0.0022 'International Tables Vol C Tables 4.2.6.8 and 6.1.1.4'
H H 0.0000 0.0000 'International Tables Vol C Tables 4.2.6.8 and 6.1.1.4'
N N 0.0089 0.0045 'International Tables Vol C Tables 4.2.6.8 and 6.1.1.4'
O O 0.0150 0.0081 'International Tables Vol C Tables 4.2.6.8 and 6.1.1.4'

loop_
_geom_angle_atom_site_label_1
_geom_angle_atom_site_label_2
_geom_angle_atom_site_label_3
_geom_angle
_geom_angle_site_symmetry_1
_geom_angle_site_symmetry_3
_geom_angle_publ_flag
N1 C1 C2 113.5(4) . . ?
N1 C1 H1A 108.9 . . ?
C2 C1 H1A 108.9 . . ?
N1 C1 H1B 108.9 . . ?
C2 C1 H1B 108.9 . . ?
H1A C1 H1B 107.7 . . ?
O1 C2 C1 106.6(4) . . ?
O1 C2 C3 111.4(5) . . ?
C1 C2 C3 111.1(5) . . ?
O1 C2 H2 109.2 . . ?
C1 C2 H2 109.2 . . ?
C3 C2 H2 109.2 . . ?
C2 C3 H3A 109.5 . . ?
C2 C3 H3B 109.5 . . ?
H3A C3 H3B 109.5 . . ?
C2 C3 H3C 109.5 . . ?
H3A C3 H3C 109.5 . . ?
H3B C3 H3C 109.5 . . ?
O1 C4 C5 109.6(4) . . ?
O1 C4 H4A 109.8 . . ?
C5 C4 H4A 109.8 . . ?
O1 C4 H4B 109.8 . . ?
C5 C4 H4B 109.8 . . ?
H4A C4 H4B 108.2 . . ?
O2 C5 C4 114.6(5) . . ?
O2 C5 H5A 108.6 . . ?
C4 C5 H5A 108.6 . . ?
O2 C5 H5B 108.6 . . ?
C4 C5 H5B 108.6 . . ?
H5A C5 H5B 107.6 . . ?
O2 C6 C7 109.4(5) . . ?
O2 C6 H6A 109.8 . . ?
C7 C6 H6A 109.8 . . ?
O2 C6 H6B 109.8 . . ?
C7 C6 H6B 109.8 . . ?
H6A C6 H6B 108.2 . . ?
O3 C7 C6 108.5(5) . . ?
O3 C7 H7A 110.0 . . ?
C6 C7 H7A 110.0 . . ?
O3 C7 H7B 110.0 . . ?
C6 C7 H7B 110.0 . . ?
H7A C7 H7B 108.4 . . ?
O3 C8 H8A 109.5 . . ?
O3 C8 H8B 109.5 . . ?
H8A C8 H8B 109.5 . . ?
O3 C8 H8C 109.5 . . ?
H8A C8 H8C 109.5 . . ?
H8B C8 H8C 109.5 . . ?
C10 C9 C14 120.0(5) . . ?
C10 C9 N1 119.4(5) . . ?
C14 C9 N1 120.6(5) . . ?
C9 C10 C11 119.4(5) . . ?
C9 C10 H10 120.3 . . ?
C11 C10 H10 120.3 . . ?
C12 C11 C10 121.3(5) . . ?
C12 C11 H11 119.3 . . ?
C10 C11 H11 119.3 . . ?
C11 C12 C13 118.9(5) . . ?
C11 C12 H12 120.5 . . ?
C13 C12 H12 120.5 . . ?
C14 C13 C12 120.3(5) . . ?
C14 C13 H13 119.8 . . ?
C12 C13 H13 119.8 . . ?
C13 C14 C9 120.0(5) . . ?
C13 C14 H14 120.0 . . ?
C9 C14 H14 120.0 . . ?
N1 C15 C18 135.1(5) . . ?
N1 C15 C16 133.0(5) . . ?
C18 C15 C16 91.8(4) . . ?
O4 C16 C15 135.1(5) . . ?
O4 C16 C17 137.3(5) . . ?
C15 C16 C17 87.5(4) . . ?
O5 C17 C18 135.7(5) . . ?
O5 C17 C16 136.0(5) . . ?
C18 C17 C16 88.2(4) . . ?
N2 C18 C15 133.9(5) . . ?
N2 C18 C17 133.7(5) . . ?
C15 C18 C17 92.3(4) . . ?
N2 C19 H19A 109.5 . . ?
N2 C19 H19B 109.5 . . ?
H19A C19 H19B 109.5 . . ?
N2 C19 H19C 109.5 . . ?
H19A C19 H19C 109.5 . . ?
H19B C19 H19C 109.5 . . ?
C21 C20 C25 120.6(5) . . ?
C21 C20 N2 120.4(5) . . ?
C25 C20 N2 119.0(5) . . ?
C20 C21 C22 118.9(5) . . ?
C20 C21 H21 120.6 . . ?
C22 C21 H21 120.6 . . ?
C23 C22 C21 120.9(5) . . ?
C23 C22 N3 119.7(5) . . ?
C21 C22 N3 119.4(5) . . ?
C24 C23 C22 119.6(5) . . ?
C24 C23 H23 120.2 . . ?
C22 C23 H23 120.2 . . ?
C23 C24 C25 121.0(5) . . ?
C23 C24 H24 119.5 . . ?
C25 C24 H24 119.5 . . ?
C24 C25 C20 119.1(5) . . ?
C24 C25 H25 120.5 . . ?
C20 C25 H25 120.5 . . ?
N3 C26 H26A 109.5 . . ?
N3 C26 H26B 109.5 . . ?
H26A C26 H26B 109.5 . . ?
N3 C26 H26C 109.5 . . ?
H26A C26 H26C 109.5 . . ?
H26B C26 H26C 109.5 . . ?
N3 C27 C30 136.6(5) . . ?
N3 C27 C28 130.9(5) . . ?
C30 C27 C28 92.5(4) . . ?
O6 C28 C27 135.5(5) . . ?
O6 C28 C29 136.0(5) . . ?
C27 C28 C29 88.4(4) . . ?
O7 C29 C30 136.0(5) . . ?
O7 C29 C28 136.2(5) . . ?
C30 C29 C28 87.6(4) . . ?
N4 C30 C27 134.7(5) . . ?
N4 C30 C29 134.1(5) . . ?
C27 C30 C29 91.3(4) . . ?
C32 C31 C36 121.0(5) . . ?
C32 C31 N4 119.1(5) . . ?
C36 C31 N4 119.9(5) . . ?
C33 C32 C31 119.7(5) . . ?
C33 C32 H32 120.2 . . ?
C31 C32 H32 120.2 . . ?
C32 C33 C34 119.5(5) . . ?
C32 C33 H33 120.3 . . ?
C34 C33 H33 120.3 . . ?
C35 C34 C33 120.6(5) . . ?
C35 C34 H34 119.7 . . ?
C33 C34 H34 119.7 . . ?
C34 C35 C36 120.4(5) . . ?
C34 C35 H35 119.8 . . ?
C36 C35 H35 119.8 . . ?
C35 C36 C31 118.9(5) . . ?
C35 C36 H36 120.6 . . ?
C31 C36 H36 120.6 . . ?
N4 C37 C38 112.3(4) . . ?
N4 C37 H37A 109.2 . . ?
C38 C37 H37A 109.2 . . ?
N4 C37 H37B 109.2 . . ?
C38 C37 H37B 109.2 . . ?
H37A C37 H37B 107.9 . . ?
O8 C38 C37 106.5(4) . . ?
O8 C38 C39 112.2(4) . . ?
C37 C38 C39 111.7(5) . . ?
O8 C38 H38 108.8 . . ?
C37 C38 H38 108.8 . . ?
C39 C38 H38 108.8 . . ?
C38 C39 H39A 109.5 . . ?
C38 C39 H39B 109.5 . . ?
H39A C39 H39B 109.5 . . ?
C38 C39 H39C 109.5 . . ?
H39A C39 H39C 109.5 . . ?
H39B C39 H39C 109.5 . . ?
O8 C40 C41 108.8(5) . . ?
O8 C40 H40A 109.9 . . ?
C41 C40 H40A 109.9 . . ?
O8 C40 H40B 109.9 . . ?
C41 C40 H40B 109.9 . . ?
H40A C40 H40B 108.3 . . ?
O9 C41 C40 109.5(5) . . ?
O9 C41 H41A 109.8 . . ?
C40 C41 H41A 109.8 . . ?
O9 C41 H41B 109.8 . . ?
C40 C41 H41B 109.8 . . ?
H41A C41 H41B 108.2 . . ?
O9 C42 C43 108.6(5) . . ?
O9 C42 H42A 110.0 . . ?
C43 C42 H42A 110.0 . . ?
O9 C42 H42B 110.0 . . ?
C43 C42 H42B 110.0 . . ?
H42A C42 H42B 108.4 . . ?
O10 C43 C42 107.9(5) . . ?
O10 C43 H43A 110.1 . . ?
C42 C43 H43A 110.1 . . ?
O10 C43 H43B 110.1 . . ?
C42 C43 H43B 110.1 . . ?
H43A C43 H43B 108.4 . . ?
O10 C44 H44A 109.5 . . ?
O10 C44 H44B 109.5 . . ?
H44A C44 H44B 109.5 . . ?
O10 C44 H44C 109.5 . . ?
H44A C44 H44C 109.5 . . ?
H44B C44 H44C 109.5 . . ?
C15 N1 C9 120.7(4) . . ?
C15 N1 C1 117.0(4) . . ?
C9 N1 C1 121.2(4) . . ?
C18 N2 C20 120.0(4) . . ?
C18 N2 C19 119.0(4) . . ?
C20 N2 C19 120.3(4) . . ?
C27 N3 C22 121.8(4) . . ?
C27 N3 C26 118.5(4) . . ?
C22 N3 C26 118.7(4) . . ?
C30 N4 C31 119.5(4) . . ?
C30 N4 C37 119.1(4) . . ?
C31 N4 C37 118.0(4) . . ?
C4 O1 C2 114.3(4) . . ?
C6 O2 C5 115.5(4) . . ?
C7 O3 C8 112.6(5) . . ?
C38 O8 C40 113.8(4) . . ?
C42 O9 C41 113.7(4) . . ?
C43 O10 C44 113.3(5) . . ?

loop_
_geom_bond_atom_site_label_1
_geom_bond_atom_site_label_2
_geom_bond_distance
_geom_bond_site_symmetry_2
_geom_bond_publ_flag
C1 N1 1.476(7) . ?
C1 C2 1.497(8) . ?
C1 H1A 0.9900 . ?
C1 H1B 0.9900 . ?
C2 O1 1.440(6) . ?
C2 C3 1.508(8) . ?
C2 H2 1.0000 . ?
C3 H3A 0.9800 . ?
C3 H3B 0.9800 . ?
C3 H3C 0.9800 . ?
C4 O1 1.423(6) . ?
C4 C5 1.497(9) . ?
C4 H4A 0.9900 . ?
C4 H4B 0.9900 . ?
C5 O2 1.428(7) . ?
C5 H5A 0.9900 . ?
C5 H5B 0.9900 . ?
C6 O2 1.420(7) . ?
C6 C7 1.488(9) . ?
C6 H6A 0.9900 . ?
C6 H6B 0.9900 . ?
C7 O3 1.411(7) . ?
C7 H7A 0.9900 . ?
C7 H7B 0.9900 . ?
C8 O3 1.436(8) . ?
C8 H8A 0.9800 . ?
C8 H8B 0.9800 . ?
C8 H8C 0.9800 . ?
C9 C10 1.385(7) . ?
C9 C14 1.390(8) . ?
C9 N1 1.429(6) . ?
C10 C11 1.388(8) . ?
C10 H10 0.9500 . ?
C11 C12 1.374(8) . ?
C11 H11 0.9500 . ?
C12 C13 1.400(8) . ?
C12 H12 0.9500 . ?
C13 C14 1.380(7) . ?
C13 H13 0.9500 . ?
C14 H14 0.9500 . ?
C15 N1 1.345(7) . ?
C15 C18 1.399(7) . ?
C15 C16 1.473(7) . ?
C16 O4 1.222(6) . ?
C16 C17 1.506(8) . ?
C17 O5 1.225(7) . ?
C17 C18 1.457(7) . ?
C18 N2 1.350(7) . ?
C19 N2 1.455(7) . ?
C19 H19A 0.9800 . ?
C19 H19B 0.9800 . ?
C19 H19C 0.9800 . ?
C20 C21 1.387(7) . ?
C20 C25 1.403(7) . ?
C20 N2 1.420(7) . ?
C21 C22 1.391(7) . ?
C21 H21 0.9500 . ?
C22 C23 1.387(7) . ?
C22 N3 1.426(6) . ?
C23 C24 1.376(7) . ?
C23 H23 0.9500 . ?
C24 C25 1.383(7) . ?
C24 H24 0.9500 . ?
C25 H25 0.9500 . ?
C26 N3 1.460(7) . ?
C26 H26A 0.9800 . ?
C26 H26B 0.9800 . ?
C26 H26C 0.9800 . ?
C27 N3 1.352(7) . ?
C27 C30 1.409(7) . ?
C27 C28 1.451(7) . ?
C28 O6 1.227(6) . ?
C28 C29 1.507(8) . ?
C29 O7 1.229(6) . ?
C29 C30 1.477(7) . ?
C30 N4 1.336(6) . ?
C31 C32 1.387(7) . ?
C31 C36 1.389(7) . ?
C31 N4 1.443(6) . ?
C32 C33 1.379(8) . ?
C32 H32 0.9500 . ?
C33 C34 1.396(8) . ?
C33 H33 0.9500 . ?
C34 C35 1.374(8) . ?
C34 H34 0.9500 . ?
C35 C36 1.385(8) . ?
C35 H35 0.9500 . ?
C36 H36 0.9500 . ?
C37 N4 1.474(6) . ?
C37 C38 1.506(8) . ?
C37 H37A 0.9900 . ?
C37 H37B 0.9900 . ?
C38 O8 1.422(6) . ?
C38 C39 1.508(8) . ?
C38 H38 1.0000 . ?
C39 H39A 0.9800 . ?
C39 H39B 0.9800 . ?
C39 H39C 0.9800 . ?
C40 O8 1.432(7) . ?
C40 C41 1.475(8) . ?
C40 H40A 0.9900 . ?
C40 H40B 0.9900 . ?
C41 O9 1.425(7) . ?
C41 H41A 0.9900 . ?
C41 H41B 0.9900 . ?
C42 O9 1.403(7) . ?
C42 C43 1.484(9) . ?
C42 H42A 0.9900 . ?
C42 H42B 0.9900 . ?
C43 O10 1.400(8) . ?
C43 H43A 0.9900 . ?
C43 H43B 0.9900 . ?
C44 O10 1.408(7) . ?
C44 H44A 0.9800 . ?
C44 H44B 0.9800 . ?
C44 H44C 0.9800 . ?

loop_
_geom_torsion_atom_site_label_1
_geom_torsion_atom_site_label_2
_geom_torsion_atom_site_label_3
_geom_torsion_atom_site_label_4
_geom_torsion
_geom_torsion_site_symmetry_1
_geom_torsion_site_symmetry_2
_geom_torsion_site_symmetry_3
_geom_torsion_site_symmetry_4
_geom_torsion_publ_flag
N1 C1 C2 O1 -72.2(6) . . . . ?
N1 C1 C2 C3 166.2(5) . . . . ?
O1 C4 C5 O2 -78.5(6) . . . . ?
O2 C6 C7 O3 -74.0(6) . . . . ?
C14 C9 C10 C11 -0.8(8) . . . . ?
N1 C9 C10 C11 -179.5(5) . . . . ?
C9 C10 C11 C12 0.3(8) . . . . ?
C10 C11 C12 C13 0.0(8) . . . . ?
C11 C12 C13 C14 0.2(8) . . . . ?
C12 C13 C14 C9 -0.7(8) . . . . ?
C10 C9 C14 C13 1.0(7) . . . . ?
N1 C9 C14 C13 179.6(4) . . . . ?
N1 C15 C16 O4 6.6(11) . . . . ?
C18 C15 C16 O4 -172.3(7) . . . . ?
N1 C15 C16 C17 -177.6(6) . . . . ?
C18 C15 C16 C17 3.5(4) . . . . ?
O4 C16 C17 O5 -7.7(13) . . . . ?
C15 C16 C17 O5 176.7(7) . . . . ?
O4 C16 C17 C18 172.3(8) . . . . ?
C15 C16 C17 C18 -3.4(4) . . . . ?
N1 C15 C18 N2 -6.9(11) . . . . ?
C16 C15 C18 N2 172.0(6) . . . . ?
N1 C15 C18 C17 177.5(6) . . . . ?
C16 C15 C18 C17 -3.6(4) . . . . ?
O5 C17 C18 N2 7.9(12) . . . . ?
C16 C17 C18 N2 -172.1(6) . . . . ?
O5 C17 C18 C15 -176.5(7) . . . . ?
C16 C17 C18 C15 3.5(4) . . . . ?
C25 C20 C21 C22 1.3(8) . . . . ?
N2 C20 C21 C22 177.9(4) . . . . ?
C20 C21 C22 C23 0.5(8) . . . . ?
C20 C21 C22 N3 179.6(4) . . . . ?
C21 C22 C23 C24 -1.4(7) . . . . ?
N3 C22 C23 C24 179.5(5) . . . . ?
C22 C23 C24 C25 0.5(8) . . . . ?
C23 C24 C25 C20 1.2(8) . . . . ?
C21 C20 C25 C24 -2.1(8) . . . . ?
N2 C20 C25 C24 -178.8(5) . . . . ?
N3 C27 C28 O6 5.8(11) . . . . ?
C30 C27 C28 O6 -174.2(7) . . . . ?
N3 C27 C28 C29 -176.2(6) . . . . ?
C30 C27 C28 C29 3.7(4) . . . . ?
O6 C28 C29 O7 -10.4(13) . . . . ?
C27 C28 C29 O7 171.7(7) . . . . ?
O6 C28 C29 C30 174.4(7) . . . . ?
C27 C28 C29 C30 -3.6(4) . . . . ?
N3 C27 C30 N4 -4.0(11) . . . . ?
C28 C27 C30 N4 176.1(6) . . . . ?
N3 C27 C30 C29 176.2(6) . . . . ?
C28 C27 C30 C29 -3.8(4) . . . . ?
O7 C29 C30 N4 8.5(12) . . . . ?
C28 C29 C30 N4 -176.2(6) . . . . ?
O7 C29 C30 C27 -171.6(7) . . . . ?
C28 C29 C30 C27 3.7(4) . . . . ?
C36 C31 C32 C33 1.1(7) . . . . ?
N4 C31 C32 C33 -179.5(5) . . . . ?
C31 C32 C33 C34 -0.7(8) . . . . ?
C32 C33 C34 C35 0.7(8) . . . . ?
C33 C34 C35 C36 -1.1(8) . . . . ?
C34 C35 C36 C31 1.4(8) . . . . ?
C32 C31 C36 C35 -1.5(7) . . . . ?
N4 C31 C36 C35 179.2(5) . . . . ?
N4 C37 C38 O8 -57.1(6) . . . . ?
N4 C37 C38 C39 -180.0(5) . . . . ?
O8 C40 C41 O9 67.6(6) . . . . ?
O9 C42 C43 O10 175.8(6) . . . . ?
C18 C15 N1 C9 -26.0(9) . . . . ?
C16 C15 N1 C9 155.6(6) . . . . ?
C18 C15 N1 C1 165.9(6) . . . . ?
C16 C15 N1 C1 -12.6(8) . . . . ?
C10 C9 N1 C15 -45.0(7) . . . . ?
C14 C9 N1 C15 136.3(5) . . . . ?
C10 C9 N1 C1 122.7(5) . . . . ?
C14 C9 N1 C1 -56.0(6) . . . . ?
C2 C1 N1 C15 -71.6(6) . . . . ?
C2 C1 N1 C9 120.3(5) . . . . ?
C15 C18 N2 C20 -34.2(9) . . . . ?
C17 C18 N2 C20 139.6(6) . . . . ?
C15 C18 N2 C19 155.6(6) . . . . ?
C17 C18 N2 C19 -30.5(9) . . . . ?
C21 C20 N2 C18 152.3(5) . . . . ?
C25 C20 N2 C18 -31.0(7) . . . . ?
C21 C20 N2 C19 -37.7(7) . . . . ?
C25 C20 N2 C19 139.0(5) . . . . ?
C30 C27 N3 C22 -34.6(9) . . . . ?
C28 C27 N3 C22 145.3(6) . . . . ?
C30 C27 N3 C26 157.1(6) . . . . ?
C28 C27 N3 C26 -23.0(9) . . . . ?
C23 C22 N3 C27 -30.0(7) . . . . ?
C21 C22 N3 C27 150.9(5) . . . . ?
C23 C22 N3 C26 138.3(5) . . . . ?
C21 C22 N3 C26 -40.9(7) . . . . ?
C27 C30 N4 C31 -21.7(9) . . . . ?
C29 C30 N4 C31 158.1(6) . . . . ?
C27 C30 N4 C37 179.6(6) . . . . ?
C29 C30 N4 C37 -0.5(9) . . . . ?
C32 C31 N4 C30 132.4(5) . . . . ?
C36 C31 N4 C30 -48.2(7) . . . . ?
C32 C31 N4 C37 -68.7(6) . . . . ?
C36 C31 N4 C37 110.7(5) . . . . ?
C38 C37 N4 C30 102.9(5) . . . . ?
C38 C37 N4 C31 -56.1(6) . . . . ?
C5 C4 O1 C2 172.8(4) . . . . ?
C1 C2 O1 C4 156.4(5) . . . . ?
C3 C2 O1 C4 -82.2(6) . . . . ?
C7 C6 O2 C5 155.7(5) . . . . ?
C4 C5 O2 C6 69.7(6) . . . . ?
C6 C7 O3 C8 176.8(5) . . . . ?
C37 C38 O8 C40 159.2(5) . . . . ?
C39 C38 O8 C40 -78.3(6) . . . . ?
C41 C40 O8 C38 -169.9(5) . . . . ?
C43 C42 O9 C41 172.7(6) . . . . ?
C40 C41 O9 C42 178.1(6) . . . . ?
C42 C43 O10 C44 -174.7(6) . . . . ?
